data_4504088
loop_
_publ_author_name
'Fabbiani, Francesca P. A.'
'Allan, David R.'
'David, William I. F.'
'Davidson, Alistair J.'
'Lennie, Alistair R.'
'Parsons, Simon'
'Pulham, Colin R.'
'Warren, John E.'

_publ_section_title
;
 High-Pressure Studies of Pharmaceuticals:&#x00A0; An Exploration of the
 Behavior of Piracetam
;
_journal_issue 6
_journal_name_full 'Crystal Growth &amp; Design'
_journal_page_first 1115
_journal_paper_doi 10.1021/cg0607710
_journal_volume 7
_journal_year 2007
_chemical_compound_source F.P.A.Fabbiani
_chemical_formula_moiety 'C6 H10 N2 O2, 2(H2 O)'
_chemical_formula_sum 'C6 H14 N2 O4'
_chemical_formula_weight 178.19
_space_group_IT_number 2
_symmetry_cell_setting triclinic
_symmetry_space_group_name_Hall '-P 1'
_symmetry_space_group_name_H-M 'P -1'
_atom_sites_solution_hydrogens difmap
_atom_sites_solution_primary direct
_audit_creation_date 05-02-25
_audit_creation_method CRYSTALS_ver_12.80
_cell_angle_alpha 84.711(12)
_cell_angle_beta 76.83(2)
_cell_angle_gamma 75.77(2)
_cell_formula_units_Z 2
_cell_length_a 6.217(2)
_cell_length_b 7.0356(9)
_cell_length_c 10.0593(13)
_cell_measurement_reflns_used 362
_cell_measurement_temperature 293(2)
_cell_measurement_theta_max 19
_cell_measurement_theta_min 3
_cell_volume 414.97(16)
_computing_cell_refinement 'SAINT (Siemens ,1995)'
_computing_data_collection 'SMART (Siemens, 1993)'
_computing_data_reduction 'SAINT (Siemens ,1995)'
_computing_molecular_graphics 'CAMERON (Watkin et al., 1996)'
_computing_publication_material 'CRYSTALS (Betteridge et al., 2003), PLATON, XCIF, ENCIFER'
_computing_structure_refinement 'CRYSTALS (Betteridge et al., 2003)'
_computing_structure_solution 'SIR92 (Altomare et al., 1994)'
_diffrn_ambient_temperature 293(2)
_diffrn_measured_fraction_theta_full 0.433
_diffrn_measured_fraction_theta_max 0.358
_diffrn_measurement_device_type 'Bruker SMART'
_diffrn_measurement_method \w
_diffrn_radiation_monochromator graphite
_diffrn_radiation_type Synchrotron
_diffrn_radiation_wavelength 0.67650
_diffrn_reflns_av_R_equivalents 0.047
_diffrn_reflns_limit_h_max 4
_diffrn_reflns_limit_h_min -3
_diffrn_reflns_limit_k_max 8
_diffrn_reflns_limit_k_min -8
_diffrn_reflns_limit_l_max 12
_diffrn_reflns_limit_l_min 0
_diffrn_reflns_number 5183
_diffrn_reflns_theta_full 18.701
_diffrn_reflns_theta_max 25.052
_diffrn_reflns_theta_min 2.845
_diffrn_standards_number 0
_exptl_absorpt_coefficient_mu 0.119
_exptl_absorpt_correction_T_max 0.98
_exptl_absorpt_correction_T_min 0.30
_exptl_absorpt_correction_type multi-scan
_exptl_absorpt_process_details 'based on symmetry-related measuraments'
_exptl_crystal_colour colourless
_exptl_crystal_density_diffrn 1.426
_exptl_crystal_description block
_exptl_crystal_F_000 192
_exptl_crystal_recrystallization_method 'High-pressure recrystallisation ex H2O from ice-VI at 0.6 GPa.'
_exptl_crystal_size_max 0.20
_exptl_crystal_size_mid 0.15
_exptl_crystal_size_min 0.15
_refine_diff_density_max 0.10
_refine_diff_density_min -0.11
_refine_ls_extinction_method None
_refine_ls_goodness_of_fit_ref 1.0588
_refine_ls_hydrogen_treatment mixed
_refine_ls_matrix_type full
_refine_ls_number_parameters 127
_refine_ls_number_reflns 608
_refine_ls_number_restraints 89
_refine_ls_R_factor_all 0.0461
_refine_ls_R_factor_gt 0.0349
_refine_ls_shift/su_max 0.000058
_refine_ls_structure_factor_coef Fsqd
_refine_ls_weighting_details
;
 w=1/[\s^2^(F^2^) + 0.04 + 0.13P] 
where P=(max(Fo^2^,0) + 2Fc^2^)/3 
;
_refine_ls_weighting_scheme calc
_refine_ls_wR_factor_all 0.0907
_refine_ls_wR_factor_gt 0.0833
_refine_ls_wR_factor_ref 0.0907
_reflns_limit_h_max 4
_reflns_limit_h_min -3
_reflns_limit_k_max 8
_reflns_limit_k_min -8
_reflns_limit_l_max 12
_reflns_limit_l_min 0
_reflns_number_gt 493
_reflns_number_total 611
_reflns_threshold_expression I>2.00u(I)
_oxford_diffrn_Wilson_B_factor 0.00
_oxford_diffrn_Wilson_scale 0.00
_oxford_refine_ls_scale 7.8(5)
_oxford_structure_analysis_title 'piracetam dihydrate at 0.6 GPa'
_cod_data_source_file cg0607710si20061031_114637.cif
_cod_data_source_block piracetam_dihydrate_0.6_GPa
_cod_depositor_comments
;
The following automatic conversions were performed:

'_symmetry_cell_setting' value 'Triclinic' changed to 'triclinic'
according to /home/saulius/struct/CIF-dictionaries/cif_core.dic
dictionary named 'cif_core.dic' version 2.4.1 from 2010-06-29.

Automatic conversion script
Id: cif_fix_values 1715 2011-07-08 13:25:40Z adriana 
;
_cod_original_cell_volume 414.98(16)
_cod_original_sg_symbol_H-M 'P -1 '
_cod_database_code 4504088
_data_collection_special_details
;
Three data sets were collected with the pressure cell glued by three
different orientations on the goniometer head to similate three values
of chi and improve data completeness.
;

loop_
_symmetry_equiv_pos_as_xyz
x,y,z
-x,-y,-z

loop_
_atom_site_label
_atom_site_type_symbol
_atom_site_fract_x
_atom_site_fract_y
_atom_site_fract_z
_atom_site_U_iso_or_equiv
_atom_site_occupancy
_atom_site_adp_type
_atom_site_refinement_flags_posn
_atom_site_refinement_flags_adp
N1 N 0.5161(13) 0.8224(5) 0.3348(3) 0.0350 1.0000 Uani . U
N2 N 0.2542(10) 0.9059(4) 0.0442(2) 0.0387 1.0000 Uani D U
O1 O 0.2717(12) 0.8119(4) 0.5418(2) 0.0467 1.0000 Uani . U
O2 O 0.3656(8) 0.6220(3) 0.16009(19) 0.0416 1.0000 Uani . U
C1 C 0.4660(18) 0.7781(5) 0.4706(4) 0.0337 1.0000 Uani . U
C2 C 0.6771(14) 0.6872(4) 0.5165(3) 0.0400 1.0000 Uani . U
C3 C 0.8690(15) 0.6535(5) 0.3862(3) 0.0446 1.0000 Uani . U
C4 C 0.7602(18) 0.7831(6) 0.2770(4) 0.0394 1.0000 Uani . U
C5 C 0.3469(12) 0.9264(4) 0.2596(3) 0.0372 1.0000 Uani . U
C6 C 0.3258(11) 0.8025(4) 0.1487(3) 0.0301 1.0000 Uani . U
O11 O 0.7357(9) 0.3160(3) 0.1896(2) 0.0421 1.0000 Uani D .
O12 O 0.1821(11) 0.3289(4) 0.0674(2) 0.0637 1.0000 Uani D .
H21 H 0.7076 0.7769 0.5781 0.0491 1.0000 Uiso . .
H22 H 0.6657 0.5594 0.5665 0.0491 1.0000 Uiso . .
H31 H 1.0057 0.6970 0.3988 0.0550 1.0000 Uiso . .
H32 H 0.9160 0.5126 0.3622 0.0550 1.0000 Uiso . .
H41 H 0.8120 0.9083 0.2592 0.0472 1.0000 Uiso . .
H42 H 0.7967 0.7123 0.1901 0.0472 1.0000 Uiso . .
H51 H 0.1969 0.9622 0.3247 0.0435 1.0000 Uiso . .
H52 H 0.3912 1.0486 0.2157 0.0435 1.0000 Uiso . .
H9 H 0.262(12) 0.842(4) -0.025(3) 0.0470 1.0000 Uiso D .
H10 H 0.226(10) 1.035(4) 0.042(3) 0.0470 1.0000 Uiso D .
H111 H 0.637(10) 0.432(4) 0.189(3) 0.0520 1.0000 Uiso D .
H112 H 0.718(12) 0.280(5) 0.271(3) 0.0520 1.0000 Uiso D .
H121 H 0.241(14) 0.419(7) 0.077(4) 0.0960 1.0000 Uiso D .
H122 H 0.052(9) 0.337(9) 0.111(5) 0.0960 1.0000 Uiso D .

loop_
_atom_site_aniso_label
_atom_site_aniso_U_11
_atom_site_aniso_U_22
_atom_site_aniso_U_33
_atom_site_aniso_U_23
_atom_site_aniso_U_13
_atom_site_aniso_U_12
N1 0.039(8) 0.0400(15) 0.0276(12) 0.0018(13) -0.012(2) -0.010(3)
N2 0.051(11) 0.0373(12) 0.0288(11) -0.0023(10) -0.015(3) -0.005(3)
O1 0.049(7) 0.0535(15) 0.0317(12) 0.0040(12) -0.007(2) -0.006(3)
O2 0.051(9) 0.0328(9) 0.0423(11) 0.0002(9) -0.015(3) -0.007(3)
C1 0.045(7) 0.0302(16) 0.0276(13) 0.0015(13) -0.012(2) -0.010(3)
C2 0.051(7) 0.0377(15) 0.0315(13) 0.0000(11) -0.017(2) -0.005(3)
C3 0.040(8) 0.0541(18) 0.0414(14) 0.0023(13) -0.016(2) -0.010(3)
C4 0.040(8) 0.045(2) 0.0342(17) -0.0003(17) -0.009(3) -0.011(4)
C5 0.050(9) 0.0331(14) 0.0293(13) 0.0007(11) -0.017(3) -0.004(3)
C6 0.026(11) 0.0348(12) 0.0301(13) 0.0008(12) -0.006(3) -0.010(3)
O11 0.048(10) 0.0430(12) 0.0298(10) -0.0014(10) -0.006(3) -0.002(3)
O12 0.088(12) 0.0460(13) 0.0602(15) -0.0064(13) -0.014(3) -0.022(4)

loop_
_atom_type_symbol
_atom_type_scat_dispersion_real
_atom_type_scat_dispersion_imag
_atom_type_scat_Cromer_Mann_a1
_atom_type_scat_Cromer_Mann_b1
_atom_type_scat_Cromer_Mann_a2
_atom_type_scat_Cromer_Mann_b2
_atom_type_scat_Cromer_Mann_a3
_atom_type_scat_Cromer_Mann_b3
_atom_type_scat_Cromer_Mann_a4
_atom_type_scat_Cromer_Mann_b4
_atom_type_scat_Cromer_Mann_c
_atom_type_scat_source
C 0.0033 0.0016 2.3100 20.8439 1.0200 10.2075 1.5886 0.5687 0.8650 51.6512 0.2156 'International Tables Vol C 4.2.6.8 and 6.1.1.4'
H 0.0000 0.0000 0.4930 10.5109 0.3229 26.1257 0.1402 3.1424 0.0408 57.7998 0.0030 'International Tables Vol C 4.2.6.8 and 6.1.1.4'
N 0.0061 0.0033 12.2126 0.0057 3.1322 9.8933 2.0125 28.9975 1.1663 0.5826 -11.5290 'International Tables Vol C 4.2.6.8 and 6.1.1.4'
O 0.0106 0.0060 3.0485 13.2771 2.2868 5.7011 1.5463 0.3239 0.8670 32.9089 0.2508 'International Tables Vol C 4.2.6.8 and 6.1.1.4'

loop_
_geom_angle_atom_site_label_1
_geom_angle_atom_site_label_2
_geom_angle_atom_site_label_3
_geom_angle
_geom_angle_publ_flag
C1 N1 C4 113.2(7) yes
C1 N1 C5 123.0(7) yes
C4 N1 C5 123.1(3) yes
C6 N2 H9 116(2) no
C6 N2 H10 120.5(18) no
H9 N2 H10 122(2) no
N1 C1 O1 124.1(8) yes
N1 C1 C2 109.1(8) yes
O1 C1 C2 126.7(3) yes
C1 C2 C3 106.6(3) yes
C1 C2 H21 109.9 no
C3 C2 H21 110.3 no
C1 C2 H22 110.4 no
C3 C2 H22 110.2 no
H21 C2 H22 109.5 no
C2 C3 C4 103.2(6) yes
C2 C3 H31 110.9 no
C4 C3 H31 110.8 no
C2 C3 H32 111.4 no
C4 C3 H32 111.5 no
H31 C3 H32 109.0 no
C3 C4 N1 104.6(4) yes
C3 C4 H41 111.1 no
N1 C4 H41 110.4 no
C3 C4 H42 110.7 no
N1 C4 H42 110.2 no
H41 C4 H42 109.7 no
N1 C5 C6 111.8(4) yes
N1 C5 H51 108.8 no
C6 C5 H51 109.1 no
N1 C5 H52 108.9 no
C6 C5 H52 108.7 no
H51 C5 H52 109.4 no
C5 C6 N2 114.1(2) yes
C5 C6 O2 121.8(2) yes
N2 C6 O2 124.1(2) yes
H111 O11 H112 104(5) no
H121 O12 H122 116(6) no

loop_
_geom_bond_atom_site_label_1
_geom_bond_atom_site_label_2
_geom_bond_distance
_geom_bond_publ_flag
N1 C1 1.355(4) yes
N1 C4 1.462(13) yes
N1 C5 1.448(8) yes
N2 C6 1.320(4) yes
N2 H9 0.84(2) no
N2 H10 0.88(3) no
O1 C1 1.235(13) yes
O2 C6 1.232(3) yes
C1 C2 1.468(13) yes
C2 C3 1.550(10) yes
C2 H21 1.001 no
C2 H22 0.999 no
C3 C4 1.532(7) yes
C3 H31 1.008 no
C3 H32 0.998 no
C4 H41 0.998 no
C4 H42 0.999 no
C5 C6 1.525(3) yes
C5 H51 1.000 no
C5 H52 1.001 no
O11 H111 0.89(4) no
O11 H112 0.82(3) no
O12 H121 0.83(4) no
O12 H122 0.82(4) no

loop_
_cod_related_entry_id
_cod_related_entry_database
_cod_related_entry_code
1 ChemSpider 24770789
